data_4124195
loop_
_publ_author_name
'Meng, Zheng'
'Han, Ying'
'Wang, Li-Na'
'Xiang, Jun-Feng'
'He, Sheng-Gui'
'Chen, Chuan-Feng'

_publ_section_title
;
 Stepwise Motion in a Multivalent [2](3)Catenane.
;
_journal_issue 30
_journal_name_full 'Journal of the American Chemical Society'
_journal_page_first 9739
_journal_page_last 9745
_journal_paper_doi 10.1021/jacs.5b05758
_journal_volume 137
_journal_year 2015
_chemical_formula_moiety 'C80 H50 N6 O24'
_chemical_formula_sum 'C80 H50 N6 O24'
_chemical_formula_weight 1479.26
_chemical_name_systematic
;
 ?
;
_space_group_crystal_system hexagonal
_space_group_IT_number 176
_space_group_name_Hall '-P 6c'
_space_group_name_H-M_alt 'P 63/m'
_symmetry_space_group_name_Hall '-P 6c'
_symmetry_space_group_name_H-M 'P 63/m'
_atom_sites_solution_hydrogens geom
_atom_sites_solution_primary direct
_audit_creation_date 2014-07-03
_audit_creation_method
;
Olex2 1.2
(compiled 2013.12.10 svn.r2850 for OlexSys, GUI svn.r4736)
;
_cell_angle_alpha 90
_cell_angle_beta 90
_cell_angle_gamma 120
_cell_formula_units_Z 2
_cell_length_a 16.510(4)
_cell_length_b 16.510(4)
_cell_length_c 16.634(4)
_cell_measurement_reflns_used 7093
_cell_measurement_temperature 173.1500
_cell_measurement_theta_max 27.4452
_cell_measurement_theta_min 1.2242
_cell_volume 3926.6(16)
_computing_cell_refinement 'CrystalClear (Rigaku Inc., 2007)'
_computing_data_collection 'CrystalClear (Rigaku Inc., 2007)'
_computing_data_reduction 'CrystalClear (Rigaku Inc., 2007)'
_computing_molecular_graphics 'Olex2 (Dolomanov et al., 2009)'
_computing_publication_material 'Olex2 (Dolomanov et al., 2009)'
_computing_structure_refinement 'SHELXL (Sheldrick, 2013)'
_computing_structure_solution
;
'SHELXS (Sheldrick, 2013)'
;
_diffrn_ambient_temperature 173.1500
_diffrn_detector_area_resol_mean 28.5714
_diffrn_measured_fraction_theta_full 0.993
_diffrn_measured_fraction_theta_max 0.997
_diffrn_measurement_device
;
Saturn724+ (2x2 bin mode)
;
_diffrn_measurement_device_details
;
AFC10: Fixed Chi 2 circle
;
_diffrn_measurement_device_type 'MM007-HF CCD(Saturn 724+)'
_diffrn_measurement_method '\w scans at fixed \c = 45\%'
_diffrn_orient_matrix_type d*Trek
_diffrn_orient_matrix_UB_11 -0.0136
_diffrn_orient_matrix_UB_12 0.0679
_diffrn_orient_matrix_UB_13 0.0098
_diffrn_orient_matrix_UB_21 -0.0156
_diffrn_orient_matrix_UB_22 0.0237
_diffrn_orient_matrix_UB_23 0.0639
_diffrn_orient_matrix_UB_31 0.0583
_diffrn_orient_matrix_UB_32 0.0101
_diffrn_orient_matrix_UB_33 0.0105
_diffrn_radiation_detector CCD
_diffrn_radiation_monochromator Confocal
_diffrn_radiation_type MoK\a
_diffrn_radiation_wavelength 0.71073
_diffrn_reflns_av_R_equivalents 0.0413
_diffrn_reflns_av_unetI/netI 0.0211
_diffrn_reflns_laue_measured_fraction_full 0.993
_diffrn_reflns_laue_measured_fraction_max 0.997
_diffrn_reflns_limit_h_max 19
_diffrn_reflns_limit_h_min -19
_diffrn_reflns_limit_k_max 15
_diffrn_reflns_limit_k_min -19
_diffrn_reflns_limit_l_max 18
_diffrn_reflns_limit_l_min -19
_diffrn_reflns_number 15937
_diffrn_reflns_point_group_measured_fraction_full 0.993
_diffrn_reflns_point_group_measured_fraction_max 0.997
_diffrn_reflns_theta_full 25.242
_diffrn_reflns_theta_max 25.189
_diffrn_reflns_theta_min 1.878
_diffrn_source 'Rotating Anode'
_diffrn_source_current 24.0000
_diffrn_source_power 1.2000
_diffrn_source_voltage 50.0000
_exptl_absorpt_coefficient_mu 0.094
_exptl_absorpt_correction_T_max 1.0000
_exptl_absorpt_correction_T_min 0.6798
_exptl_absorpt_correction_type multi-scan
_exptl_absorpt_process_details 'CrystalClear (Rigaku Inc., 2007)'
_exptl_crystal_colour Colorless
_exptl_crystal_density_diffrn 1.251
_exptl_crystal_description block
_exptl_crystal_F_000 1528
_exptl_crystal_size_max 0.27
_exptl_crystal_size_mid 0.17
_exptl_crystal_size_min 0.11
_refine_diff_density_max 1.320
_refine_diff_density_min -0.248
_refine_diff_density_rms 0.106
_refine_ls_extinction_method none
_refine_ls_goodness_of_fit_ref 1.198
_refine_ls_hydrogen_treatment constr
_refine_ls_matrix_type full
_refine_ls_number_parameters 166
_refine_ls_number_reflns 2443
_refine_ls_number_restraints 0
_refine_ls_restrained_S_all 1.198
_refine_ls_R_factor_all 0.1359
_refine_ls_R_factor_gt 0.1328
_refine_ls_shift/su_max 0.001
_refine_ls_shift/su_mean 0.000
_refine_ls_structure_factor_coef Fsqd
_refine_ls_weighting_details 'w=1/[\s^2^(Fo^2^)+(0.1808P)^2^+6.5386P] where P=(Fo^2^+2Fc^2^)/3'
_refine_ls_weighting_scheme calc
_refine_ls_wR_factor_gt 0.3589
_refine_ls_wR_factor_ref 0.3617
_reflns_Friedel_coverage 0.000
_reflns_number_gt 2366
_reflns_number_total 2443
_reflns_threshold_expression 'I > 2\s(I)'
_cod_data_source_file ja5b05758_si_002.cif
_cod_data_source_block mx3171
_cod_depositor_comments 'Adding full bibliography for 4124195.cif.'
_cod_original_cell_volume 3927(2)
_cod_database_code 4124195
_shelxl_version_number 2013-4
_shelx_space_group_comment
;
The symmetry employed for this shelxl refinement is uniquely defined
by the following loop, which should always be used as a source of
symmetry information in preference to the above space-group names.
They are only intended as comments.
;
_diffrn_number_total 3119
_olex2_refinement_description
;
1. Fixed Uiso
 At 1.2 times of:
  All C(H) groups, All C(H,H) groups
2.a Ternary CH refined with riding coordinates:
 C1(H1)
2.b Secondary CH2 refined with riding coordinates:
 C9(H9A,H9B), C10(H10A,H10B), C11(H11A,H11B)
2.c Aromatic/amide H refined with riding coordinates:
 C13(H13), C14(H14)
;
_olex2_submission_special_instructions 'No special instructions were received'

loop_
_space_group_symop_operation_xyz
'x, y, z'
'x-y, x, z+1/2'
'-y, x-y, z'
'-x, -y, z+1/2'
'-x+y, -x, z'
'y, -x+y, z+1/2'
'-x, -y, -z'
'-x+y, -x, -z-1/2'
'y, -x+y, -z'
'x, y, -z-1/2'
'x-y, x, -z'
'-y, x-y, -z-1/2'

loop_
_atom_site_label
_atom_site_type_symbol
_atom_site_fract_x
_atom_site_fract_y
_atom_site_fract_z
_atom_site_U_iso_or_equiv
_atom_site_adp_type
_atom_site_occupancy
_atom_site_site_symmetry_order
_atom_site_calc_flag
_atom_site_refinement_flags_posn
_atom_site_refinement_flags_adp
_atom_site_refinement_flags_occupancy
O1 O 0.0388(3) 0.3459(3) 0.0859(3) 0.0725(13) Uani 1 1 d . . .
O2 O -0.1145(3) 0.5128(2) 0.1711(2) 0.0620(11) Uani 1 1 d . . .
O3 O 0.1980(3) 0.3732(3) 0.1740(2) 0.0642(11) Uani 1 1 d . . .
O4 O -0.1204(3) 0.3651(3) 0.0572(3) 0.0806(14) Uani 1 1 d . . .
N1 N -0.0728(2) 0.6680(2) 0.1649(2) 0.0398(9) Uani 1 1 d . . .
C1 C 0.0000 1.0000 0.1719(4) 0.0290(14) Uani 1 3 d S T P
H1 H 0.0000 1.0000 0.1130 0.035 Uiso 1 3 calc RS T P
C2 C -0.0183(2) 0.9076(2) 0.2071(2) 0.0286(9) Uani 1 1 d . . .
C3 C -0.0344(2) 0.8291(3) 0.1648(2) 0.0324(9) Uani 1 1 d . . .
C4 C -0.0908(3) 0.5954(3) 0.2065(3) 0.0460(12) Uani 1 1 d . . .
C5 C -0.0987(5) 0.3415(4) 0.1321(4) 0.0763(18) Uani 1 1 d . . .
C6 C -0.1196(5) 0.5125(4) 0.0823(4) 0.0754(19) Uani 1 1 d . . .
C7 C -0.1757(5) 0.4082(5) 0.0565(6) 0.107(3) Uani 1 1 d . . .
C8 C -0.0524(2) 0.7480(3) 0.2080(2) 0.0337(10) Uani 1 1 d . . .
C9 C -0.0478(4) 0.2877(4) 0.1198(3) 0.0643(15) Uani 1 1 d . . .
H9A H -0.0401 0.2642 0.1709 0.077 Uiso 1 1 calc R . .
H9B H -0.0840 0.2348 0.0846 0.077 Uiso 1 1 calc R . .
C10 C 0.0925(5) 0.3017(5) 0.0687(4) 0.083(2) Uani 1 1 d . . .
H10A H 0.0868 0.2852 0.0122 0.099 Uiso 1 1 calc R . .
H10B H 0.0694 0.2449 0.1001 0.099 Uiso 1 1 calc R . .
C11 C 0.1920(5) 0.3676(5) 0.0889(4) 0.0749(18) Uani 1 1 d . . .
H11A H 0.2317 0.3448 0.0678 0.090 Uiso 1 1 calc R . .
H11B H 0.2119 0.4288 0.0660 0.090 Uiso 1 1 calc R . .
C12 C 0.2807(4) 0.4402(4) 0.2079(4) 0.0601(14) Uani 1 1 d . . .
C13 C 0.3596(4) 0.5025(5) 0.1668(5) 0.0768(18) Uani 1 1 d . . .
H13 H 0.3610 0.5002 0.1110 0.092 Uiso 1 1 calc R . .
C14 C 0.4375(4) 0.5691(5) 0.2086(5) 0.093(2) Uani 1 1 d . . .
H14 H 0.4896 0.6137 0.1806 0.111 Uiso 1 1 calc R . .

loop_
_atom_site_aniso_label
_atom_site_aniso_U_11
_atom_site_aniso_U_22
_atom_site_aniso_U_33
_atom_site_aniso_U_23
_atom_site_aniso_U_13
_atom_site_aniso_U_12
O1 0.070(3) 0.058(2) 0.103(3) -0.001(2) -0.001(2) 0.042(2)
O2 0.083(3) 0.0375(18) 0.075(3) -0.0086(16) -0.002(2) 0.0377(18)
O3 0.061(2) 0.067(2) 0.062(2) -0.0067(19) -0.0029(18) 0.0308(19)
O4 0.088(3) 0.067(3) 0.109(4) -0.030(2) -0.032(3) 0.055(2)
N1 0.0393(19) 0.0283(17) 0.053(2) -0.0059(15) -0.0025(16) 0.0176(14)
C1 0.0278(19) 0.0278(19) 0.031(3) 0.000 0.000 0.0139(9)
C2 0.0216(17) 0.0273(19) 0.033(2) -0.0013(15) -0.0016(14) 0.0093(14)
C3 0.0251(18) 0.0277(19) 0.044(2) -0.0020(16) -0.0003(16) 0.0131(15)
C4 0.043(2) 0.032(2) 0.067(3) -0.008(2) -0.004(2) 0.0217(19)
C5 0.087(4) 0.066(4) 0.083(4) -0.008(3) 0.010(3) 0.044(3)
C6 0.117(5) 0.052(3) 0.071(4) -0.023(3) -0.022(4) 0.053(3)
C7 0.107(6) 0.073(4) 0.163(8) -0.060(5) -0.042(5) 0.062(4)
C8 0.0256(18) 0.031(2) 0.047(2) -0.0039(16) -0.0014(16) 0.0153(15)
C9 0.090(4) 0.050(3) 0.058(3) 0.004(2) 0.007(3) 0.038(3)
C10 0.092(5) 0.087(4) 0.092(5) -0.030(4) -0.020(4) 0.063(4)
C11 0.076(4) 0.095(5) 0.072(4) -0.012(3) -0.001(3) 0.057(4)
C12 0.054(3) 0.056(3) 0.078(3) 0.002(3) -0.001(3) 0.033(3)
C13 0.058(3) 0.079(4) 0.095(5) 0.019(4) 0.019(3) 0.035(3)
C14 0.048(3) 0.077(4) 0.147(7) 0.023(4) 0.020(3) 0.028(3)

loop_
_atom_type_symbol
_atom_type_description
_atom_type_scat_dispersion_real
_atom_type_scat_dispersion_imag
_atom_type_scat_source
C C 0.0033 0.0016 'International Tables Vol C Tables 4.2.6.8 and 6.1.1.4'
H H 0.0000 0.0000 'International Tables Vol C Tables 4.2.6.8 and 6.1.1.4'
N N 0.0061 0.0033 'International Tables Vol C Tables 4.2.6.8 and 6.1.1.4'
O O 0.0106 0.0060 'International Tables Vol C Tables 4.2.6.8 and 6.1.1.4'

loop_
_geom_angle_atom_site_label_1
_geom_angle_atom_site_label_2
_geom_angle_atom_site_label_3
_geom_angle
_geom_angle_site_symmetry_1
_geom_angle_site_symmetry_3
C9 O1 C10 114.6(5) . .
C4 O2 C6 115.2(4) . .
C12 O3 C11 118.0(5) . .
C5 O4 C7 117.8(6) . .
C4 N1 C8 116.2(4) . .
C2 C1 H1 112.7 3_675 .
C2 C1 H1 112.7 5_465 .
C2 C1 H1 112.7 . .
C2 C1 C2 106.1(3) 3_675 5_465
C2 C1 C2 106.1(3) 3_675 .
C2 C1 C2 106.1(3) 5_465 .
C2 C2 C1 112.7(3) 10_556 .
C3 C2 C1 126.6(4) . .
C3 C2 C2 120.7(2) . 10_556
C2 C3 C8 118.8(4) . .
O2 C4 C4 115.8(3) . 10_556
N1 C4 O2 121.5(5) . .
N1 C4 C4 122.7(3) . 10_556
O4 C5 C9 109.7(5) . .
O2 C6 C7 106.3(6) . .
O4 C7 C6 112.4(6) . .
N1 C8 C3 118.3(4) . .
N1 C8 C8 121.1(2) . 10_556
C8 C8 C3 120.5(2) 10_556 .
O1 C9 C5 109.4(5) . .
O1 C9 H9A 109.8 . .
O1 C9 H9B 109.8 . .
C5 C9 H9A 109.8 . .
C5 C9 H9B 109.8 . .
H9A C9 H9B 108.2 . .
O1 C10 H10A 109.9 . .
O1 C10 H10B 109.9 . .
O1 C10 C11 108.7(5) . .
H10A C10 H10B 108.3 . .
C11 C10 H10A 109.9 . .
C11 C10 H10B 109.9 . .
O3 C11 C10 106.8(6) . .
O3 C11 H11A 110.4 . .
O3 C11 H11B 110.4 . .
C10 C11 H11A 110.4 . .
C10 C11 H11B 110.4 . .
H11A C11 H11B 108.6 . .
O3 C12 C12 114.2(3) . 10_556
C13 C12 O3 125.9(6) . .
C13 C12 C12 119.9(4) . 10_556
C12 C13 H13 120.0 . .
C12 C13 C14 120.0(7) . .
C14 C13 H13 120.0 . .
C13 C14 H14 120.0 . .
C14 C14 C13 120.0(4) 10_556 .
C14 C14 H14 120.0 10_556 .

loop_
_geom_bond_atom_site_label_1
_geom_bond_atom_site_label_2
_geom_bond_distance
_geom_bond_site_symmetry_2
O1 C9 1.381(7) .
O1 C10 1.431(7) .
O2 C4 1.352(5) .
O2 C6 1.480(7) .
O3 C11 1.418(8) .
O3 C12 1.377(7) .
O4 C5 1.405(8) .
O4 C7 1.411(8) .
N1 C4 1.284(6) .
N1 C8 1.387(5) .
C1 H1 0.9800 .
C1 C2 1.516(4) .
C1 C2 1.516(4) 3_675
C1 C2 1.516(4) 5_465
C2 C2 1.428(7) 10_556
C2 C3 1.379(5) .
C3 C8 1.414(5) .
C4 C4 1.446(10) 10_556
C5 C9 1.511(8) .
C6 C7 1.552(8) .
C8 C8 1.398(8) 10_556
C9 H9A 0.9700 .
C9 H9B 0.9700 .
C10 H10A 0.9700 .
C10 H10B 0.9700 .
C10 C11 1.486(9) .
C11 H11A 0.9700 .
C11 H11B 0.9700 .
C12 C12 1.402(12) 10_556
C12 C13 1.372(8) .
C13 H13 0.9300 .
C13 C14 1.390(10) .
C14 C14 1.378(15) 10_556
C14 H14 0.9300 .

loop_
_geom_torsion_atom_site_label_1
_geom_torsion_atom_site_label_2
_geom_torsion_atom_site_label_3
_geom_torsion_atom_site_label_4
_geom_torsion
_geom_torsion_site_symmetry_1
_geom_torsion_site_symmetry_4
O1 C10 C11 O3 71.6(7) . .
O2 C6 C7 O4 -79.5(8) . .
O3 C12 C13 C14 177.5(5) . .
O4 C5 C9 O1 67.0(7) . .
C1 C2 C3 C8 -178.5(3) . .
C2 C1 C2 C2 -56.2(3) 5_465 10_556
C2 C1 C2 C2 56.2(3) 3_675 10_556
C2 C1 C2 C3 123.2(5) 5_465 .
C2 C1 C2 C3 -124.3(5) 3_675 .
C2 C2 C3 C8 1.0(4) 10_556 .
C2 C3 C8 N1 177.1(3) . .
C2 C3 C8 C8 -1.0(4) . 10_556
C4 O2 C6 C7 -163.1(5) . .
C4 N1 C8 C3 -178.4(4) . .
C4 N1 C8 C8 -0.4(4) . 10_556
C5 O4 C7 C6 75.3(9) . .
C6 O2 C4 N1 -1.1(7) . .
C6 O2 C4 C4 176.6(4) . 10_556
C7 O4 C5 C9 174.4(5) . .
C8 N1 C4 O2 177.9(4) . .
C8 N1 C4 C4 0.4(4) . 10_556
C9 O1 C10 C11 -140.4(6) . .
C10 O1 C9 C5 -177.9(5) . .
C11 O3 C12 C12 -179.5(3) . 10_556
C11 O3 C12 C13 -0.7(8) . .
C12 O3 C11 C10 -170.9(5) . .
C12 C12 C13 C14 -3.8(7) 10_556 .
C12 C13 C14 C14 3.8(7) . 10_556
